data_7150456
loop_
_publ_author_name
'Amelia Garc\'ia Fraile'
'David G. Morris'
'Antonio Garc\'ia Mart\'inez'
'Santiago de la Moya Cerero'
'Kenneth W. Muir'
'Karl S. Ryder'
'Enrique Teso Vilar'

_publ_section_title
;
 Self-recognition and hydrogen bonding by polycyclic bridgehead
 monoalcohols
;
_journal_issue 4
_journal_name_full 'Org. Biomol. Chem.'
_journal_page_first 700
_journal_page_last 704
_journal_paper_doi 10.1039/b209427d
_journal_volume 1
_journal_year 2003
_chemical_formula_moiety 'C10 H16 O1'
_chemical_formula_sum 'C10 H16 O'
_chemical_formula_weight 152.23
_chemical_name_common 'Compound X'
_chemical_name_systematic
;
?
;
_space_group_IT_number 92
_symmetry_cell_setting tetragonal
_symmetry_space_group_name_Hall 'P 4abw 2nw'
_symmetry_space_group_name_H-M 'P 41 21 2'
_atom_sites_solution_hydrogens geom
_atom_sites_solution_primary direct
_atom_sites_solution_secondary difmap
_audit_creation_method SHELXL-97
_cell_angle_alpha 90.00
_cell_angle_beta 90.00
_cell_angle_gamma 90.00
_cell_formula_units_Z 16
_cell_length_a 10.7633(1)
_cell_length_b 10.7633(1)
_cell_length_c 31.3398(5)
_cell_measurement_reflns_used 6411
_cell_measurement_temperature 100(2)
_cell_measurement_theta_max 33.142
_cell_measurement_theta_min 0.998
_cell_volume 3630.67(8)
_computing_cell_refinement 'HKL Scalepack (Otwinowski & Minor 1997)'
_computing_data_collection 'Collect (Nonius BV, 1997-2000)'
_computing_data_reduction 'HKL Denzo and Scalepack (Otwinowski & Minor 1997)'
_computing_molecular_graphics 'Ortep-3 for Windows (Farrugia, 1997)'
_computing_publication_material 'WinGX publication routines (Farrugia, 1999)'
_computing_structure_refinement 'SHELXL-97 (Sheldrick, 1997)'
_computing_structure_solution 'SHELXS-97 (Sheldrick, 1997)'
_diffrn_ambient_temperature 100(2)
_diffrn_measured_fraction_theta_full 0.994
_diffrn_measured_fraction_theta_max 0.994
_diffrn_measurement_device_type KappaCCD
_diffrn_measurement_method 'CCD rotation images, thick slices'
_diffrn_radiation_monochromator graphite
_diffrn_radiation_source 'fine-focus sealed tube'
_diffrn_radiation_type MoK\a
_diffrn_radiation_wavelength 0.71073
_diffrn_reflns_av_R_equivalents 0.0324
_diffrn_reflns_av_sigmaI/netI 0.0324
_diffrn_reflns_limit_h_max 16
_diffrn_reflns_limit_h_min -16
_diffrn_reflns_limit_k_max 11
_diffrn_reflns_limit_k_min -11
_diffrn_reflns_limit_l_max 44
_diffrn_reflns_limit_l_min -48
_diffrn_reflns_number 22563
_diffrn_reflns_theta_full 33.14
_diffrn_reflns_theta_max 33.14
_diffrn_reflns_theta_min 2.00
_exptl_absorpt_coefficient_mu 0.069
_exptl_absorpt_correction_type none
_exptl_crystal_colour colourless
_exptl_crystal_density_diffrn 1.114
_exptl_crystal_density_method 'not measured'
_exptl_crystal_description plate
_exptl_crystal_F_000 1344
_exptl_crystal_size_max 0.38
_exptl_crystal_size_mid 0.33
_exptl_crystal_size_min 0.15
_refine_diff_density_max 0.24
_refine_diff_density_min -0.19
_refine_diff_density_rms 0.039
_refine_ls_abs_structure_details 'Flack H D (1983), Acta Cryst. A39, 876-881'
_refine_ls_extinction_method none
_refine_ls_goodness_of_fit_ref 1.046
_refine_ls_hydrogen_treatment mixed
_refine_ls_matrix_type full
_refine_ls_number_parameters 234
_refine_ls_number_reflns 4009
_refine_ls_number_restraints 0
_refine_ls_restrained_S_all 1.046
_refine_ls_R_factor_all 0.0606
_refine_ls_R_factor_gt 0.0482
_refine_ls_shift/su_max 0.000
_refine_ls_shift/su_mean 0.000
_refine_ls_structure_factor_coef Fsqd
_refine_ls_weighting_details 'calc w=1/[\s^2^(Fo^2^)+(0.0730P)^2^+0.4412P] where P=(Fo^2^+2Fc^2^)/3'
_refine_ls_weighting_scheme calc
_refine_ls_wR_factor_gt 0.1244
_refine_ls_wR_factor_ref 0.1320
_reflns_number_gt 3345
_reflns_number_total 4009
_reflns_threshold_expression >2sigma(I)
_cod_data_source_file b209427d.txt
_cod_data_source_block 4
_cod_original_formula_sum 'C10 H16 O1'
_cod_database_code 7150456

loop_
_symmetry_equiv_pos_as_xyz
'x, y, z'
'x+1/2, -y+1/2, -z+3/4'
'-x, -y, z+1/2'
'-x+1/2, y+1/2, -z+1/4'
'y, x, -z'
'y+1/2, -x+1/2, z+3/4'
'-y+1/2, x+1/2, z+1/4'
'-y, -x, -z+1/2'

loop_
_atom_site_label
_atom_site_type_symbol
_atom_site_fract_x
_atom_site_fract_y
_atom_site_fract_z
_atom_site_U_iso_or_equiv
_atom_site_adp_type
_atom_site_occupancy
_atom_site_symmetry_multiplicity
_atom_site_calc_flag
_atom_site_refinement_flags
_atom_site_disorder_assembly
_atom_site_disorder_group
O1 O 0.96147(12) 0.21510(10) 0.01064(4) 0.0300(2) Uani 1 1 d . . .
H1 H 0.979(3) 0.185(2) -0.0097(7) 0.053(7) Uiso 1 1 d . . .
C1 C 0.8262(2) 0.3979(3) 0.00556(10) 0.0219(4) Uani 0.832(3) 1 d P A 1
C2 C 0.95619(15) 0.34389(14) 0.00157(6) 0.0203(3) Uani 0.832(3) 1 d P A 1
C3 C 1.00838(18) 0.38453(18) -0.04223(6) 0.0263(3) Uani 0.832(3) 1 d P A 1
H3A H 0.9487 0.3667 -0.0655 0.032 Uiso 0.832(3) 1 calc PR A 1
H3B H 1.0882 0.3426 -0.0485 0.032 Uiso 0.832(3) 1 calc PR A 1
C4 C 1.0267(2) 0.52647(16) -0.03620(6) 0.0326(4) Uani 0.832(3) 1 d P A 1
H4A H 0.9749 0.5742 -0.0565 0.039 Uiso 0.832(3) 1 calc PR A 1
H4B H 1.1149 0.5502 -0.0401 0.039 Uiso 0.832(3) 1 calc PR A 1
C5 C 0.98325(17) 0.54881(14) 0.01140(6) 0.0344(3) Uani 1 1 d . . .
H5 H 1.0145 0.6274 0.0246 0.041 Uiso 1 1 calc R A 1
C6 C 0.84087(16) 0.53518(14) 0.01096(6) 0.0324(3) Uani 1 1 d . A .
H6A H 0.8036 0.5642 0.0381 0.039 Uiso 1 1 calc R B 1
H6B H 0.8033 0.5813 -0.0131 0.039 Uiso 1 1 calc R B 1
C7 C 1.02905(16) 0.42852(16) 0.03325(5) 0.0251(3) Uani 0.832(3) 1 d P A 1
C8 C 1.16983(18) 0.4075(2) 0.03280(7) 0.0372(5) Uani 0.832(3) 1 d P A 1
H8A H 1.2096 0.4646 0.0530 0.056 Uiso 0.832(3) 1 calc PR A 1
H8B H 1.2020 0.4227 0.0040 0.056 Uiso 0.832(3) 1 calc PR A 1
H8C H 1.1879 0.3216 0.0411 0.056 Uiso 0.832(3) 1 calc PR A 1
C9 C 0.9843(2) 0.4156(2) 0.07952(6) 0.0337(4) Uani 0.832(3) 1 d P A 1
H9A H 1.0121 0.3357 0.0911 0.051 Uiso 0.832(3) 1 calc PR A 1
H9B H 0.8934 0.4196 0.0803 0.051 Uiso 0.832(3) 1 calc PR A 1
H9C H 1.0189 0.4833 0.0967 0.051 Uiso 0.832(3) 1 calc PR A 1
C10 C 0.71991(15) 0.33145(17) 0.00258(5) 0.0319(3) Uani 1 1 d . . .
H10A H 0.6418 0.3724 0.0039 0.038 Uiso 1 1 calc R A 1
H10B H 0.7233 0.2438 -0.0008 0.038 Uiso 1 1 calc R A 1
O2 O 1.07743(11) 0.03819(12) 0.05669(3) 0.0324(3) Uani 1 1 d . . .
H2 H 1.037(2) 0.097(2) 0.0507(6) 0.038(6) Uiso 1 1 d . . .
C11 C 1.07033(14) 0.05337(15) 0.13515(4) 0.0281(3) Uani 1 1 d . . .
C12 C 1.03769(13) -0.01843(13) 0.09492(4) 0.0248(3) Uani 1 1 d . . .
C13 C 1.09703(17) -0.14713(16) 0.10056(6) 0.0369(4) Uani 1 1 d . . .
H13A H 1.1844 -0.1402 0.1101 0.044 Uiso 1 1 calc R . .
H13B H 1.0941 -0.1954 0.0737 0.044 Uiso 1 1 calc R . .
C14 C 1.01436(19) -0.20736(18) 0.13546(7) 0.0448(4) Uani 1 1 d . . .
H14A H 0.9733 -0.2834 0.1247 0.054 Uiso 1 1 calc R . .
H14B H 1.0637 -0.2285 0.1611 0.054 Uiso 1 1 calc R . .
C15 C 0.91886(15) -0.10554(16) 0.14533(5) 0.0326(3) Uani 1 1 d . . .
H15 H 0.8417 -0.1357 0.1598 0.039 Uiso 1 1 calc R . .
C16 C 0.99069(16) -0.00347(19) 0.17017(5) 0.0363(4) Uani 1 1 d . . .
H16A H 0.9334 0.0586 0.1827 0.044 Uiso 1 1 calc R . .
H16B H 1.0425 -0.0398 0.1931 0.044 Uiso 1 1 calc R . .
C17 C 0.89706(14) -0.04348(15) 0.10141(4) 0.0283(3) Uani 1 1 d . . .
C18 C 0.8409(2) -0.1298(2) 0.06788(6) 0.0458(4) Uani 1 1 d . . .
H18A H 0.7542 -0.1475 0.0752 0.069 Uiso 1 1 calc R . .
H18B H 0.8881 -0.2076 0.0670 0.069 Uiso 1 1 calc R . .
H18C H 0.8443 -0.0896 0.0398 0.069 Uiso 1 1 calc R . .
C19 C 0.81948(15) 0.07593(17) 0.10331(5) 0.0339(3) Uani 1 1 d . . .
H19A H 0.8141 0.1125 0.0747 0.051 Uiso 1 1 calc R . .
H19B H 0.8590 0.1352 0.1228 0.051 Uiso 1 1 calc R . .
H19C H 0.7358 0.0564 0.1136 0.051 Uiso 1 1 calc R . .
C20 C 1.15232(17) 0.14519(18) 0.13810(5) 0.0393(4) Uani 1 1 d . . .
H20A H 1.1968 0.1714 0.1135 0.047 Uiso 1 1 calc R . .
H20B H 1.1664 0.1846 0.1648 0.047 Uiso 1 1 calc R . .
C1A C 0.805(2) 0.383(2) 0.0051(8) 0.0352(11) Uiso 0.168(3) 1 d P A 2
C2A C 0.9405(11) 0.3451(11) 0.0209(4) 0.0352(11) Uiso 0.168(3) 1 d P A 2
C3A C 0.9644(11) 0.3779(11) 0.0682(4) 0.0352(11) Uiso 0.168(3) 1 d P A 2
H3A1 H 1.0381 0.3334 0.0794 0.042 Uiso 0.168(3) 1 calc PR A 2
H3A2 H 0.8914 0.3575 0.0862 0.042 Uiso 0.168(3) 1 calc PR A 2
C4A C 0.9873(10) 0.5208(9) 0.0667(3) 0.0352(11) Uiso 0.168(3) 1 d P A 2
H4A1 H 1.0689 0.5430 0.0791 0.042 Uiso 0.168(3) 1 calc PR A 2
H4A2 H 0.9210 0.5670 0.0818 0.042 Uiso 0.168(3) 1 calc PR A 2
C7A C 1.0274(10) 0.4332(10) -0.0042(3) 0.0352(11) Uiso 0.168(3) 1 d P A 2
C8A C 1.0056(11) 0.4331(12) -0.0512(4) 0.0352(11) Uiso 0.168(3) 1 d P A 2
H8A1 H 0.9388 0.3746 -0.0581 0.053 Uiso 0.168(3) 1 calc PR A 2
H8A2 H 1.0819 0.4079 -0.0660 0.053 Uiso 0.168(3) 1 calc PR A 2
H8A3 H 0.9818 0.5167 -0.0605 0.053 Uiso 0.168(3) 1 calc PR A 2
C9A C 1.1673(10) 0.4114(11) 0.0074(4) 0.0352(11) Uiso 0.168(3) 1 d P A 2
H9A1 H 1.2198 0.4633 -0.0109 0.053 Uiso 0.168(3) 1 calc PR A 2
H9A2 H 1.1883 0.3237 0.0029 0.053 Uiso 0.168(3) 1 calc PR A 2
H9A3 H 1.1814 0.4334 0.0373 0.053 Uiso 0.168(3) 1 calc PR A 2

loop_
_atom_site_aniso_label
_atom_site_aniso_U_11
_atom_site_aniso_U_22
_atom_site_aniso_U_33
_atom_site_aniso_U_23
_atom_site_aniso_U_13
_atom_site_aniso_U_12
O1 0.0461(7) 0.0161(4) 0.0279(5) -0.0003(4) 0.0045(5) 0.0012(4)
C1 0.0227(11) 0.0205(10) 0.0226(7) -0.0001(7) -0.0010(8) -0.0035(7)
C2 0.0257(7) 0.0139(6) 0.0213(6) -0.0013(5) 0.0034(6) -0.0007(5)
C3 0.0339(9) 0.0206(7) 0.0244(7) -0.0007(6) 0.0087(6) -0.0016(7)
C4 0.0406(10) 0.0196(7) 0.0374(9) 0.0017(7) 0.0103(8) -0.0036(7)
C5 0.0377(8) 0.0180(6) 0.0476(9) -0.0055(6) 0.0046(7) -0.0038(6)
C6 0.0340(7) 0.0228(6) 0.0405(8) -0.0007(6) 0.0077(6) 0.0046(6)
C7 0.0236(7) 0.0239(7) 0.0278(7) -0.0068(6) 0.0018(6) -0.0031(6)
C8 0.0250(8) 0.0445(11) 0.0421(11) -0.0067(9) -0.0012(8) -0.0018(8)
C9 0.0364(10) 0.0389(10) 0.0257(8) -0.0094(7) -0.0004(7) -0.0036(8)
C10 0.0299(7) 0.0411(8) 0.0246(6) -0.0011(6) -0.0002(6) -0.0056(6)
O2 0.0362(6) 0.0408(6) 0.0204(4) 0.0083(4) 0.0067(4) 0.0088(5)
C11 0.0253(6) 0.0381(8) 0.0208(5) 0.0043(5) 0.0012(5) -0.0033(5)
C12 0.0277(6) 0.0269(6) 0.0199(5) 0.0038(5) 0.0034(5) 0.0030(5)
C13 0.0363(8) 0.0331(8) 0.0413(8) 0.0087(7) 0.0037(7) 0.0100(6)
C14 0.0402(9) 0.0360(9) 0.0582(11) 0.0202(8) 0.0018(9) 0.0014(7)
C15 0.0291(7) 0.0373(8) 0.0314(6) 0.0099(6) 0.0012(6) -0.0059(6)
C16 0.0330(7) 0.0547(10) 0.0213(5) 0.0055(6) 0.0022(5) -0.0107(7)
C17 0.0268(6) 0.0315(7) 0.0265(6) -0.0006(5) -0.0020(5) -0.0008(5)
C18 0.0483(10) 0.0443(10) 0.0447(9) -0.0112(8) -0.0115(8) -0.0026(8)
C19 0.0264(7) 0.0382(8) 0.0370(7) 0.0017(7) 0.0023(6) 0.0045(6)
C20 0.0388(9) 0.0488(10) 0.0302(7) 0.0010(7) 0.0002(7) -0.0147(8)

loop_
_atom_type_symbol
_atom_type_description
_atom_type_scat_dispersion_real
_atom_type_scat_dispersion_imag
_atom_type_scat_source
C C 0.0033 0.0016 'International Tables Vol C Tables 4.2.6.8 and 6.1.1.4'
H H 0.0000 0.0000 'International Tables Vol C Tables 4.2.6.8 and 6.1.1.4'
O O 0.0106 0.0060 'International Tables Vol C Tables 4.2.6.8 and 6.1.1.4'

loop_
_geom_angle_atom_site_label_1
_geom_angle_atom_site_label_2
_geom_angle_atom_site_label_3
_geom_angle
_geom_angle_site_symmetry_1
_geom_angle_site_symmetry_3
_geom_angle_publ_flag
C2 O1 C2A 25.3(5) . . ?
C10 C1 C6 128.3(2) . . ?
C10 C1 C2 124.8(2) . . ?
C6 C1 C2 106.88(14) . . ?
O1 C2 C1 113.25(15) . . ?
O1 C2 C3 116.15(14) . . ?
C1 C2 C3 107.41(17) . . ?
O1 C2 C7 115.07(14) . . ?
C1 C2 C7 100.77(14) . . ?
C3 C2 C7 102.55(13) . . ?
C2 C3 C4 102.51(13) . . ?
C3 C4 C5 103.11(13) . . ?
C7A C5 C6 104.3(4) . . ?
C7A C5 C7 46.4(4) . . ?
C6 C5 C7 103.98(13) . . ?
C7A C5 C4 56.2(4) . . ?
C6 C5 C4 105.77(15) . . ?
C7 C5 C4 101.31(13) . . ?
C7A C5 C4A 100.4(5) . . ?
C6 C5 C4A 91.0(4) . . ?
C7 C5 C4A 54.0(3) . . ?
C4 C5 C4A 153.6(4) . . ?
C1 C6 C5 101.53(15) . . ?
C1 C6 C1A 7.0(8) . . ?
C5 C6 C1A 108.5(8) . . ?
C8 C7 C9 107.80(16) . . ?
C8 C7 C5 115.81(16) . . ?
C9 C7 C5 113.23(15) . . ?
C8 C7 C2 113.91(15) . . ?
C9 C7 C2 113.02(15) . . ?
C5 C7 C2 92.68(12) . . ?
C1A C10 C1 0.9(15) . . ?
C20 C11 C12 126.12(13) . . ?
C20 C11 C16 128.58(14) . . ?
C12 C11 C16 105.29(12) . . ?
O2 C12 C11 114.51(12) . . ?
O2 C12 C13 111.18(12) . . ?
C11 C12 C13 105.49(12) . . ?
O2 C12 C17 118.85(12) . . ?
C11 C12 C17 101.84(11) . . ?
C13 C12 C17 103.53(12) . . ?
C12 C13 C14 102.68(13) . . ?
C15 C14 C13 103.17(13) . . ?
C14 C15 C17 103.33(13) . . ?
C14 C15 C16 105.84(15) . . ?
C17 C15 C16 102.48(13) . . ?
C11 C16 C15 101.75(12) . . ?
C18 C17 C19 108.71(14) . . ?
C18 C17 C15 114.17(14) . . ?
C19 C17 C15 114.18(13) . . ?
C18 C17 C12 113.69(14) . . ?
C19 C17 C12 113.00(13) . . ?
C15 C17 C12 92.50(11) . . ?
C10 C1A C2A 132(2) . . ?
C10 C1A C6 134(2) . . ?
C2A C1A C6 90.5(10) . . ?
O1 C2A C7A 112.6(9) . . ?
O1 C2A C3A 114.0(9) . . ?
C7A C2A C3A 104.3(9) . . ?
O1 C2A C1A 108.7(10) . . ?
C7A C2A C1A 103.7(11) . . ?
C3A C2A C1A 113.1(13) . . ?
C2A C3A C4A 102.8(9) . . ?
C3A C4A C5 101.3(7) . . ?
C5 C7A C8A 106.8(9) . . ?
C5 C7A C2A 99.2(7) . . ?
C8A C7A C2A 114.0(9) . . ?
C5 C7A C9A 112.0(8) . . ?
C8A C7A C9A 112.3(9) . . ?
C2A C7A C9A 111.8(9) . . ?

loop_
_geom_bond_atom_site_label_1
_geom_bond_atom_site_label_2
_geom_bond_distance
_geom_bond_site_symmetry_2
_geom_bond_publ_flag
O1 C2 1.4162(18) . ?
O1 C2A 1.453(12) . ?
C1 C10 1.353(2) . ?
C1 C6 1.496(3) . ?
C1 C2 1.520(3) . ?
C2 C3 1.546(2) . ?
C2 C7 1.559(2) . ?
C3 C4 1.552(3) . ?
C4 C5 1.582(3) . ?
C5 C7A 1.418(11) . ?
C5 C6 1.540(2) . ?
C5 C7 1.545(2) . ?
C5 C4A 1.759(10) . ?
C6 C1A 1.69(2) . ?
C7 C8 1.532(3) . ?
C7 C9 1.534(3) . ?
C10 C1A 1.079(19) . ?
O2 C12 1.4105(16) . ?
C11 C20 1.328(2) . ?
C11 C12 1.520(2) . ?
C11 C16 1.521(2) . ?
C12 C13 1.536(2) . ?
C12 C17 1.551(2) . ?
C13 C14 1.552(3) . ?
C14 C15 1.534(3) . ?
C15 C17 1.548(2) . ?
C15 C16 1.553(2) . ?
C17 C18 1.527(2) . ?
C17 C19 1.534(2) . ?
C1A C2A 1.59(3) . ?
C2A C7A 1.547(16) . ?
C2A C3A 1.546(17) . ?
C3A C4A 1.558(15) . ?
C7A C8A 1.494(15) . ?
C7A C9A 1.567(15) . ?

loop_
_geom_hbond_atom_site_label_D
_geom_hbond_atom_site_label_H
_geom_hbond_atom_site_label_A
_geom_hbond_distance_DH
_geom_hbond_distance_HA
_geom_hbond_distance_DA
_geom_hbond_angle_DHA
_geom_hbond_site_symmetry_A
O1 H1 O2 0.74(2) 1.97(3) 2.7076(15) 169(3) 5_645
O2 H2 O1 0.79(2) 1.96(2) 2.6956(16) 154(2) .

loop_
_geom_torsion_atom_site_label_1
_geom_torsion_atom_site_label_2
_geom_torsion_atom_site_label_3
_geom_torsion_atom_site_label_4
_geom_torsion
_geom_torsion_site_symmetry_1
_geom_torsion_site_symmetry_2
_geom_torsion_site_symmetry_3
_geom_torsion_site_symmetry_4
_geom_torsion_publ_flag
C2A O1 C2 C1 -63.9(11) . . . . ?
C2A O1 C2 C3 171.0(11) . . . . ?
C2A O1 C2 C7 51.3(11) . . . . ?
C10 C1 C2 O1 -22.9(3) . . . . ?
C6 C1 C2 O1 159.86(17) . . . . ?
C10 C1 C2 C3 106.7(3) . . . . ?
C6 C1 C2 C3 -70.5(2) . . . . ?
C10 C1 C2 C7 -146.4(3) . . . . ?
C6 C1 C2 C7 36.4(2) . . . . ?
O1 C2 C3 C4 -163.08(16) . . . . ?
C1 C2 C3 C4 68.97(18) . . . . ?
C7 C2 C3 C4 -36.72(17) . . . . ?
C2 C3 C4 C5 0.64(19) . . . . ?
C3 C4 C5 C7A 24.4(5) . . . . ?
C3 C4 C5 C6 -72.41(17) . . . . ?
C3 C4 C5 C7 35.80(18) . . . . ?
C3 C4 C5 C4A 55.0(8) . . . . ?
C10 C1 C6 C5 -179.2(3) . . . . ?
C2 C1 C6 C5 -2.2(2) . . . . ?
C10 C1 C6 C1A 2(8) . . . . ?
C2 C1 C6 C1A 179(100) . . . . ?
C7A C5 C6 C1 14.4(5) . . . . ?
C7 C5 C6 C1 -33.6(2) . . . . ?
C4 C5 C6 C1 72.72(19) . . . . ?
C4A C5 C6 C1 -86.6(4) . . . . ?
C7A C5 C6 C1A 14.6(10) . . . . ?
C7 C5 C6 C1A -33.4(9) . . . . ?
C4 C5 C6 C1A 72.9(9) . . . . ?
C4A C5 C6 C1A -86.4(9) . . . . ?
C7A C5 C7 C8 75.4(6) . . . . ?
C6 C5 C7 C8 171.99(15) . . . . ?
C4 C5 C7 C8 62.39(19) . . . . ?
C4A C5 C7 C8 -107.2(5) . . . . ?
C7A C5 C7 C9 -159.3(6) . . . . ?
C6 C5 C7 C9 -62.76(18) . . . . ?
C4 C5 C7 C9 -172.36(15) . . . . ?
C4A C5 C7 C9 18.1(4) . . . . ?
C7A C5 C7 C2 -42.8(6) . . . . ?
C6 C5 C7 C2 53.74(15) . . . . ?
C4 C5 C7 C2 -55.86(14) . . . . ?
C4A C5 C7 C2 134.6(5) . . . . ?
O1 C2 C7 C8 64.7(2) . . . . ?
C1 C2 C7 C8 -173.15(18) . . . . ?
C3 C2 C7 C8 -62.39(19) . . . . ?
O1 C2 C7 C9 -58.8(2) . . . . ?
C1 C2 C7 C9 63.4(2) . . . . ?
C3 C2 C7 C9 174.13(15) . . . . ?
O1 C2 C7 C5 -175.50(14) . . . . ?
C1 C2 C7 C5 -53.31(16) . . . . ?
C3 C2 C7 C5 57.45(14) . . . . ?
C6 C1 C10 C1A -155(100) . . . . ?
C2 C1 C10 C1A 28(100) . . . . ?
C20 C11 C12 O2 -15.4(2) . . . . ?
C16 C11 C12 O2 165.08(13) . . . . ?
C20 C11 C12 C13 107.15(19) . . . . ?
C16 C11 C12 C13 -72.35(15) . . . . ?
C20 C11 C12 C17 -145.02(18) . . . . ?
C16 C11 C12 C17 35.49(15) . . . . ?
O2 C12 C13 C14 -163.82(14) . . . . ?
C11 C12 C13 C14 71.49(16) . . . . ?
C17 C12 C13 C14 -35.11(16) . . . . ?
C12 C13 C14 C15 -0.12(19) . . . . ?
C13 C14 C15 C17 35.36(18) . . . . ?
C13 C14 C15 C16 -71.98(17) . . . . ?
C20 C11 C16 C15 -179.30(18) . . . . ?
C12 C11 C16 C15 0.18(17) . . . . ?
C14 C15 C16 C11 71.99(16) . . . . ?
C17 C15 C16 C11 -35.97(16) . . . . ?
C14 C15 C17 C18 63.04(18) . . . . ?
C16 C15 C17 C18 172.90(15) . . . . ?
C14 C15 C17 C19 -171.01(14) . . . . ?
C16 C15 C17 C19 -61.15(17) . . . . ?
C14 C15 C17 C12 -54.37(15) . . . . ?
C16 C15 C17 C12 55.48(14) . . . . ?
O2 C12 C17 C18 60.45(19) . . . . ?
C11 C12 C17 C18 -172.72(14) . . . . ?
C13 C12 C17 C18 -63.39(16) . . . . ?
O2 C12 C17 C19 -64.07(17) . . . . ?
C11 C12 C17 C19 62.75(14) . . . . ?
C13 C12 C17 C19 172.09(12) . . . . ?
O2 C12 C17 C15 178.28(13) . . . . ?
C11 C12 C17 C15 -54.90(13) . . . . ?
C13 C12 C17 C15 54.44(13) . . . . ?
C1 C10 C1A C2A 179(100) . . . . ?
C1 C10 C1A C6 24(99) . . . . ?
C1 C6 C1A C10 -177(100) . . . . ?
C5 C6 C1A C10 -179(2) . . . . ?
C1 C6 C1A C2A 21(7) . . . . ?
C5 C6 C1A C2A 19.8(13) . . . . ?
C2 O1 C2A C7A -33.0(7) . . . . ?
C2 O1 C2A C3A -151.5(17) . . . . ?
C2 O1 C2A C1A 81.3(14) . . . . ?
C10 C1A C2A O1 32(3) . . . . ?
C6 C1A C2A O1 -165.8(9) . . . . ?
C10 C1A C2A C7A 152(2) . . . . ?
C6 C1A C2A C7A -45.8(12) . . . . ?
C10 C1A C2A C3A -96(3) . . . . ?
C6 C1A C2A C3A 66.6(13) . . . . ?
O1 C2A C3A C4A 158.4(8) . . . . ?
C7A C2A C3A C4A 35.3(11) . . . . ?
C1A C2A C3A C4A -76.7(13) . . . . ?
C2A C3A C4A C5 -4.5(10) . . . . ?
C7A C5 C4A C3A -29.7(8) . . . . ?
C6 C5 C4A C3A 75.0(7) . . . . ?
C7 C5 C4A C3A -31.7(5) . . . . ?
C4 C5 C4A C3A -55.1(12) . . . . ?
C6 C5 C7A C8A 75.3(8) . . . . ?
C7 C5 C7A C8A 171.1(11) . . . . ?
C4 C5 C7A C8A -24.3(6) . . . . ?
C4A C5 C7A C8A 168.9(8) . . . . ?
C6 C5 C7A C2A -43.4(7) . . . . ?
C7 C5 C7A C2A 52.5(6) . . . . ?
C4 C5 C7A C2A -143.0(8) . . . . ?
C4A C5 C7A C2A 50.3(8) . . . . ?
C6 C5 C7A C9A -161.5(6) . . . . ?
C7 C5 C7A C9A -65.6(7) . . . . ?
C4 C5 C7A C9A 98.9(8) . . . . ?
C4A C5 C7A C9A -67.8(8) . . . . ?
O1 C2A C7A C5 178.5(7) . . . . ?
C3A C2A C7A C5 -57.5(9) . . . . ?
C1A C2A C7A C5 61.1(12) . . . . ?
O1 C2A C7A C8A 65.4(12) . . . . ?
C3A C2A C7A C8A -170.6(9) . . . . ?
C1A C2A C7A C8A -52.0(15) . . . . ?
O1 C2A C7A C9A -63.3(11) . . . . ?
C3A C2A C7A C9A 60.8(11) . . . . ?
C1A C2A C7A C9A 179.4(12) . . . . ?
